data_7157372
loop_
_publ_author_name
'Al-Maharik, Nawaf'
'Cordes, David B.'
'Slawin, Alexandra M. Z.'
'B\"uhl, Michael'
'O'Hagan, David'

_publ_section_title
;
 Probing the helical integrity of multivicinal all-syn-fluoro alkanes.
;
_journal_issue 5
_journal_name_full 'Organic &amp; biomolecular chemistry'
_journal_page_first 878
_journal_page_last 887
_journal_paper_doi 10.1039/c9ob02647a
_journal_volume 18
_journal_year 2020
_chemical_absolute_configuration syn
_chemical_formula_moiety 'C20 H32 F6'
_chemical_formula_sum 'C20 H32 F6'
_chemical_formula_weight 386.46
_space_group_crystal_system monoclinic
_space_group_IT_number 5
_space_group_name_Hall 'I 2y'
_space_group_name_H-M_alt 'I 1 2 1'
_atom_sites_solution_hydrogens geom
_atom_sites_solution_primary direct
_atom_sites_solution_secondary difmap
_audit_creation_date 2019-06-26
_audit_creation_method 'by CrystalStructure 4.3'
_audit_update_record
;
2019-12-12 deposited with the CCDC.	2020-01-07 downloaded from the CCDC.
;
_cell_angle_alpha 90.0000
_cell_angle_beta 95.01(2)
_cell_angle_gamma 90.0000
_cell_formula_units_Z 4
_cell_length_a 10.939(7)
_cell_length_b 5.285(3)
_cell_length_c 35.06(3)
_cell_measurement_reflns_used 784
_cell_measurement_temperature 173
_cell_measurement_theta_max 68.20
_cell_measurement_theta_min 40.60
_cell_volume 2019(2)
_computing_cell_refinement 'CrystalClear-SM Expert 2.1 b32'
_computing_data_collection 'CrystalClear-SM Expert 2.1 b32 (Rigaku, 2014)'
_computing_data_reduction 'CrystalClear-SM Expert 2.1 b32'
_computing_molecular_graphics 'CrystalStructure 4.3'
_computing_publication_material 'CrystalStructure 4.3 (Rigaku, 2018)'
_computing_structure_refinement 'SHELXL Version 2018/3 (Sheldrick, 2008)'
_computing_structure_solution 'Superflip (Palatinus, et al., 2007)'
_diffrn_ambient_temperature 173
_diffrn_detector_area_resol_mean 5.814
_diffrn_measured_fraction_theta_full 0.983
_diffrn_measured_fraction_theta_max 0.974
_diffrn_measurement_device_type 'Rigaku XtaLAB P100'
_diffrn_measurement_method \w
_diffrn_radiation_type 'Cu K\a'
_diffrn_radiation_wavelength 1.54187
_diffrn_reflns_av_R_equivalents 0.1164
_diffrn_reflns_av_unetI/netI 0.0828
_diffrn_reflns_Laue_measured_fraction_full 0.983
_diffrn_reflns_Laue_measured_fraction_max 0.974
_diffrn_reflns_limit_h_max 12
_diffrn_reflns_limit_h_min -12
_diffrn_reflns_limit_k_max 6
_diffrn_reflns_limit_k_min -6
_diffrn_reflns_limit_l_max 28
_diffrn_reflns_limit_l_min -41
_diffrn_reflns_number 10244
_diffrn_reflns_point_group_measured_fraction_full 0.936
_diffrn_reflns_point_group_measured_fraction_max 0.927
_diffrn_reflns_theta_full 67.687
_diffrn_reflns_theta_max 68.202
_diffrn_reflns_theta_min 4.143
_diffrn_standards_number 0
_exptl_absorpt_coefficient_mu 0.953
_exptl_absorpt_correction_T_max 0.981
_exptl_absorpt_correction_T_min 0.499
_exptl_absorpt_correction_type multi-scan
_exptl_absorpt_process_details 'REQAB (Rigaku, 1998)'
_exptl_crystal_colour colorless
_exptl_crystal_density_diffrn 1.271
_exptl_crystal_density_method 'not measured'
_exptl_crystal_description needle
_exptl_crystal_F_000 824.00
_exptl_crystal_recrystallization_method 'Re-crystallisation from solvent: Dichloromethane/diethyl ether'
_exptl_crystal_size_max 0.330
_exptl_crystal_size_mid 0.050
_exptl_crystal_size_min 0.020
_refine_diff_density_max 0.32
_refine_diff_density_min -0.22
_refine_ls_abs_structure_details
;
 Flack x determined using 630 quotients [(I+)-(I-)]/[(I+)+(I-)]
 (Parsons, Flack and Wagner, Acta Cryst. B69 (2013) 249-259).
;
_refine_ls_abs_structure_Flack 0.11(18)
_refine_ls_extinction_method none
_refine_ls_goodness_of_fit_ref 0.894
_refine_ls_hydrogen_treatment constr
_refine_ls_number_parameters 235
_refine_ls_number_reflns 3448
_refine_ls_number_restraints 1
_refine_ls_R_factor_all 0.0875
_refine_ls_R_factor_gt 0.0631
_refine_ls_shift/su_max 0.000
_refine_ls_structure_factor_coef Fsqd
_refine_ls_weighting_details 'w = 1/[\s^2^(Fo^2^)+(0.0975P)^2^] where P=(Fo^2^+2Fc^2^)/3'
_refine_ls_weighting_scheme calc
_refine_ls_wR_factor_gt 0.1541
_refine_ls_wR_factor_ref 0.1613
_reflns_Friedel_coverage 0.704
_reflns_Friedel_fraction_full 0.878
_reflns_Friedel_fraction_max 0.868
_reflns_number_gt 2132
_reflns_number_total 3448
_reflns_threshold_expression F^2^>2.0\s(F^2^)
_cod_data_source_file c9ob02647a2.cif
_cod_data_source_block 9
_cod_original_sg_symbol_H-M I2
_cod_database_code 7157372

loop_
_space_group_symop_id
_space_group_symop_operation_xyz
1 +X,+Y,+Z
2 -X,+Y,-Z
3 1/2+X,1/2+Y,1/2+Z
4 1/2-X,1/2+Y,1/2-Z

loop_
_atom_site_label
_atom_site_type_symbol
_atom_site_fract_x
_atom_site_fract_y
_atom_site_fract_z
_atom_site_U_iso_or_equiv
_atom_site_adp_type
_atom_site_occupancy
_atom_site_site_symmetry_order
_atom_site_calc_flag
_atom_site_refinement_flags_posn
_atom_site_refinement_flags_adp
_atom_site_refinement_flags_occupancy
_atom_site_disorder_assembly
_atom_site_disorder_group
F1 F 0.0519(2) 0.5075(7) 0.83221(8) 0.0689(8) Uani 1 1 d . . . . .
F2 F -0.1506(3) 0.2103(5) 0.79670(8) 0.0703(8) Uani 1 1 d . . . . .
F3 F -0.1081(3) 0.3499(6) 0.72475(7) 0.0684(8) Uani 1 1 d . . . . .
F6 F 0.2528(2) 0.6891(6) 0.73234(7) 0.0696(8) Uani 1 1 d . . . . .
F7 F 0.3325(2) 0.4855(6) 0.66843(8) 0.0732(8) Uani 1 1 d . . . . .
F8 F 0.0926(3) 0.3118(7) 0.63986(9) 0.0895(11) Uani 1 1 d . . . . .
C1 C -0.0697(4) 0.5887(9) 0.82513(12) 0.0487(11) Uani 1 1 d . . . . .
H1 H -0.069077 0.775923 0.821011 0.058 Uiso 1 1 calc R U . . .
C2 C -0.1243(4) 0.4662(9) 0.78879(12) 0.0507(10) Uani 1 1 d . . . . .
H2 H -0.202738 0.554433 0.780187 0.061 Uiso 1 1 calc R U . . .
C3 C -0.0420(4) 0.4681(9) 0.75625(12) 0.0495(10) Uani 1 1 d . . . . .
H3 H 0.033650 0.367588 0.763847 0.059 Uiso 1 1 calc R U . . .
C4 C -0.0054(4) 0.7330(9) 0.74441(12) 0.0519(11) Uani 1 1 d . . . . .
H4A H -0.078431 0.844183 0.743495 0.062 Uiso 1 1 calc R U . . .
H4B H 0.056132 0.801237 0.764150 0.062 Uiso 1 1 calc R U . . .
C5 C 0.0477(4) 0.7416(9) 0.70570(13) 0.0567(12) Uani 1 1 d . . . . .
H5A H -0.013782 0.671290 0.686150 0.068 Uiso 1 1 calc R U . . .
H5B H 0.061169 0.920828 0.698984 0.068 Uiso 1 1 calc R U . . .
C6 C 0.1670(4) 0.5995(9) 0.70361(12) 0.0518(11) Uani 1 1 d . . . . .
H6 H 0.152057 0.415858 0.708265 0.062 Uiso 1 1 calc R U . . .
C7 C 0.2248(4) 0.6267(10) 0.66613(13) 0.0557(12) Uani 1 1 d . . . . .
H7 H 0.247499 0.808539 0.663241 0.067 Uiso 1 1 calc R U . . .
C8 C 0.1445(4) 0.5516(10) 0.63120(14) 0.0590(12) Uani 1 1 d . . . . .
H8 H 0.076837 0.678233 0.626767 0.071 Uiso 1 1 calc R U . . .
C9 C -0.1360(4) 0.5352(10) 0.86101(13) 0.0565(12) Uani 1 1 d . . . . .
H9 H -0.123213 0.352077 0.867303 0.068 Uiso 1 1 calc R U . . .
C10 C -0.2722(5) 0.5787(12) 0.85601(15) 0.0688(14) Uani 1 1 d . . . . .
H10A H -0.308521 0.472100 0.834726 0.083 Uiso 1 1 calc R U . . .
H10B H -0.288408 0.757919 0.849052 0.083 Uiso 1 1 calc R U . . .
C11 C -0.3334(5) 0.5167(15) 0.89221(15) 0.0791(17) Uani 1 1 d . . . . .
H11A H -0.421758 0.559297 0.888256 0.095 Uiso 1 1 calc R U . . .
H11B H -0.326419 0.332818 0.897315 0.095 Uiso 1 1 calc R U . . .
C12 C -0.2763(5) 0.6599(15) 0.92638(16) 0.0845(18) Uani 1 1 d . . . . .
H12A H -0.313445 0.602163 0.949615 0.101 Uiso 1 1 calc R U . . .
H12B H -0.294581 0.842380 0.922959 0.101 Uiso 1 1 calc R U . . .
C13 C -0.1391(6) 0.6238(15) 0.93206(16) 0.0876(19) Uani 1 1 d . . . . .
H13A H -0.120651 0.446071 0.939426 0.105 Uiso 1 1 calc R U . . .
H13B H -0.104740 0.734181 0.953161 0.105 Uiso 1 1 calc R U . . .
C14 C -0.0779(5) 0.6873(12) 0.89540(13) 0.0707(14) Uani 1 1 d . . . . .
H14A H 0.010820 0.648252 0.899299 0.085 Uiso 1 1 calc R U . . .
H14B H -0.086834 0.870454 0.889950 0.085 Uiso 1 1 calc R U . . .
C15 C 0.2067(5) 0.5187(11) 0.59424(13) 0.0616(12) Uani 1 1 d . . . . .
H15 H 0.266792 0.376582 0.598308 0.074 Uiso 1 1 calc R U . . .
C16 C 0.2778(6) 0.7524(12) 0.58444(14) 0.0760(16) Uani 1 1 d . . . . .
H16A H 0.343231 0.785782 0.605162 0.091 Uiso 1 1 calc R U . . .
H16B H 0.221959 0.900131 0.582641 0.091 Uiso 1 1 calc R U . . .
C17 C 0.3355(6) 0.7201(15) 0.54644(15) 0.0879(18) Uani 1 1 d . . . . .
H17A H 0.377064 0.879498 0.540241 0.106 Uiso 1 1 calc R U . . .
H17B H 0.398464 0.585212 0.549295 0.106 Uiso 1 1 calc R U . . .
C18 C 0.2423(6) 0.6534(13) 0.51401(15) 0.0883(19) Uani 1 1 d . . . . .
H18A H 0.283950 0.624625 0.490430 0.106 Uiso 1 1 calc R U . . .
H18B H 0.183935 0.795464 0.509198 0.106 Uiso 1 1 calc R U . . .
C19 C 0.1731(6) 0.4173(13) 0.52369(15) 0.0846(18) Uani 1 1 d . . . . .
H19A H 0.230400 0.271912 0.525598 0.102 Uiso 1 1 calc R U . . .
H19B H 0.108657 0.381443 0.502768 0.102 Uiso 1 1 calc R U . . .
C20 C 0.1139(5) 0.4445(14) 0.56124(14) 0.0770(16) Uani 1 1 d . . . . .
H20A H 0.048710 0.574709 0.558200 0.092 Uiso 1 1 calc R U . . .
H20B H 0.075016 0.282037 0.567382 0.092 Uiso 1 1 calc R U . . .

loop_
_atom_site_aniso_label
_atom_site_aniso_U_11
_atom_site_aniso_U_22
_atom_site_aniso_U_33
_atom_site_aniso_U_23
_atom_site_aniso_U_13
_atom_site_aniso_U_12
F1 0.0585(16) 0.081(2) 0.0666(17) 0.0047(15) 0.0041(12) 0.0024(15)
F2 0.0900(19) 0.0431(15) 0.0809(18) -0.0045(14) 0.0251(14) -0.0120(15)
F3 0.0812(19) 0.0611(17) 0.0637(17) -0.0133(14) 0.0109(14) -0.0099(15)
F6 0.0693(16) 0.077(2) 0.0614(16) -0.0026(15) -0.0032(13) -0.0085(15)
F7 0.0659(17) 0.082(2) 0.0726(17) 0.0075(16) 0.0098(13) 0.0154(16)
F8 0.118(3) 0.083(2) 0.0700(18) -0.0136(16) 0.0226(17) -0.043(2)
C1 0.049(3) 0.045(3) 0.053(3) -0.0001(19) 0.0058(19) -0.001(2)
C2 0.058(3) 0.038(2) 0.057(3) -0.003(2) 0.012(2) -0.001(2)
C3 0.059(3) 0.043(2) 0.046(2) -0.005(2) 0.004(2) 0.000(2)
C4 0.064(3) 0.042(2) 0.050(2) -0.004(2) 0.007(2) 0.003(2)
C5 0.070(3) 0.045(3) 0.055(3) 0.003(2) 0.005(2) 0.001(2)
C6 0.057(3) 0.053(3) 0.043(2) 0.0015(19) -0.003(2) -0.003(2)
C7 0.055(3) 0.059(3) 0.054(3) 0.006(2) 0.003(2) 0.003(2)
C8 0.061(3) 0.057(3) 0.059(3) 0.002(2) 0.007(2) -0.010(2)
C9 0.066(3) 0.050(3) 0.055(3) 0.004(2) 0.009(2) 0.001(2)
C10 0.065(3) 0.085(4) 0.057(3) 0.001(3) 0.008(2) 0.008(3)
C11 0.071(3) 0.099(5) 0.070(3) 0.006(3) 0.022(3) 0.015(3)
C12 0.094(4) 0.101(5) 0.062(3) 0.006(3) 0.023(3) 0.016(4)
C13 0.095(4) 0.111(5) 0.056(3) -0.005(3) 0.003(3) 0.009(4)
C14 0.080(3) 0.077(4) 0.055(3) -0.008(3) 0.006(2) -0.002(3)
C15 0.071(3) 0.063(3) 0.051(3) -0.003(2) 0.009(2) -0.006(2)
C16 0.105(4) 0.069(4) 0.054(3) 0.004(2) 0.012(3) -0.022(3)
C17 0.101(4) 0.099(5) 0.065(3) 0.009(3) 0.017(3) -0.023(4)
C18 0.127(5) 0.082(4) 0.058(3) 0.005(3) 0.018(3) -0.008(4)
C19 0.108(5) 0.086(5) 0.059(3) -0.008(3) 0.005(3) -0.007(3)
C20 0.087(4) 0.088(4) 0.057(3) -0.007(3) 0.008(3) -0.009(3)

loop_
_atom_type_symbol
_atom_type_description
_atom_type_scat_dispersion_real
_atom_type_scat_dispersion_imag
_atom_type_scat_source
C C 0.0181 0.0091
;
International Tables for Crystallography
(Vol. C, Tables 4.2.6.8 and 6.1.1.4)
;
H H 0.0000 0.0000
;
International Tables for Crystallography
(Vol. C, Table 6.1.1.4)
;
F F 0.0727 0.0534
;
International Tables for Crystallography
(Vol. C, Tables 4.2.6.8 and 6.1.1.4)
;

loop_
_geom_angle_atom_site_label_1
_geom_angle_atom_site_label_2
_geom_angle_atom_site_label_3
_geom_angle
_geom_angle_site_symmetry_1
_geom_angle_site_symmetry_3
_geom_angle_publ_flag
F1 C1 C2 108.6(4) . . ?
F1 C1 C9 108.0(3) . . ?
C2 C1 C9 115.7(4) . . ?
F1 C1 H1 108.1 . . ?
C2 C1 H1 108.1 . . ?
C9 C1 H1 108.1 . . ?
F2 C2 C1 108.5(4) . . ?
F2 C2 C3 107.4(4) . . ?
C1 C2 C3 114.7(4) . . ?
F2 C2 H2 108.7 . . ?
C1 C2 H2 108.7 . . ?
C3 C2 H2 108.7 . . ?
F3 C3 C2 106.8(3) . . ?
F3 C3 C4 108.8(3) . . ?
C2 C3 C4 113.5(4) . . ?
F3 C3 H3 109.2 . . ?
C2 C3 H3 109.2 . . ?
C4 C3 H3 109.2 . . ?
C5 C4 C3 113.6(4) . . ?
C5 C4 H4A 108.8 . . ?
C3 C4 H4A 108.8 . . ?
C5 C4 H4B 108.8 . . ?
C3 C4 H4B 108.8 . . ?
H4A C4 H4B 107.7 . . ?
C6 C5 C4 115.2(4) . . ?
C6 C5 H5A 108.5 . . ?
C4 C5 H5A 108.5 . . ?
C6 C5 H5B 108.5 . . ?
C4 C5 H5B 108.5 . . ?
H5A C5 H5B 107.5 . . ?
F6 C6 C5 108.9(4) . . ?
F6 C6 C7 106.7(3) . . ?
C5 C6 C7 115.0(4) . . ?
F6 C6 H6 108.7 . . ?
C5 C6 H6 108.7 . . ?
C7 C6 H6 108.7 . . ?
F7 C7 C8 109.8(4) . . ?
F7 C7 C6 108.3(3) . . ?
C8 C7 C6 115.1(4) . . ?
F7 C7 H7 107.8 . . ?
C8 C7 H7 107.8 . . ?
C6 C7 H7 107.8 . . ?
F8 C8 C7 106.1(4) . . ?
F8 C8 C15 107.1(4) . . ?
C7 C8 C15 116.8(4) . . ?
F8 C8 H8 108.9 . . ?
C7 C8 H8 108.9 . . ?
C15 C8 H8 108.9 . . ?
C10 C9 C1 114.3(4) . . ?
C10 C9 C14 110.4(4) . . ?
C1 C9 C14 110.7(4) . . ?
C10 C9 H9 107.0 . . ?
C1 C9 H9 107.0 . . ?
C14 C9 H9 107.0 . . ?
C9 C10 C11 111.9(4) . . ?
C9 C10 H10A 109.2 . . ?
C11 C10 H10A 109.2 . . ?
C9 C10 H10B 109.2 . . ?
C11 C10 H10B 109.2 . . ?
H10A C10 H10B 107.9 . . ?
C12 C11 C10 111.9(5) . . ?
C12 C11 H11A 109.2 . . ?
C10 C11 H11A 109.2 . . ?
C12 C11 H11B 109.2 . . ?
C10 C11 H11B 109.2 . . ?
H11A C11 H11B 107.9 . . ?
C11 C12 C13 112.4(5) . . ?
C11 C12 H12A 109.1 . . ?
C13 C12 H12A 109.1 . . ?
C11 C12 H12B 109.1 . . ?
C13 C12 H12B 109.1 . . ?
H12A C12 H12B 107.9 . . ?
C12 C13 C14 111.3(5) . . ?
C12 C13 H13A 109.4 . . ?
C14 C13 H13A 109.4 . . ?
C12 C13 H13B 109.4 . . ?
C14 C13 H13B 109.4 . . ?
H13A C13 H13B 108.0 . . ?
C13 C14 C9 111.2(5) . . ?
C13 C14 H14A 109.4 . . ?
C9 C14 H14A 109.4 . . ?
C13 C14 H14B 109.4 . . ?
C9 C14 H14B 109.4 . . ?
H14A C14 H14B 108.0 . . ?
C16 C15 C20 111.1(4) . . ?
C16 C15 C8 112.1(4) . . ?
C20 C15 C8 110.9(4) . . ?
C16 C15 H15 107.5 . . ?
C20 C15 H15 107.5 . . ?
C8 C15 H15 107.5 . . ?
C15 C16 C17 111.4(5) . . ?
C15 C16 H16A 109.3 . . ?
C17 C16 H16A 109.3 . . ?
C15 C16 H16B 109.3 . . ?
C17 C16 H16B 109.3 . . ?
H16A C16 H16B 108.0 . . ?
C18 C17 C16 112.3(5) . . ?
C18 C17 H17A 109.1 . . ?
C16 C17 H17A 109.1 . . ?
C18 C17 H17B 109.1 . . ?
C16 C17 H17B 109.1 . . ?
H17A C17 H17B 107.9 . . ?
C17 C18 C19 110.1(5) . . ?
C17 C18 H18A 109.6 . . ?
C19 C18 H18A 109.6 . . ?
C17 C18 H18B 109.6 . . ?
C19 C18 H18B 109.6 . . ?
H18A C18 H18B 108.2 . . ?
C18 C19 C20 112.0(5) . . ?
C18 C19 H19A 109.2 . . ?
C20 C19 H19A 109.2 . . ?
C18 C19 H19B 109.2 . . ?
C20 C19 H19B 109.2 . . ?
H19A C19 H19B 107.9 . . ?
C15 C20 C19 112.0(5) . . ?
C15 C20 H20A 109.2 . . ?
C19 C20 H20A 109.2 . . ?
C15 C20 H20B 109.2 . . ?
C19 C20 H20B 109.2 . . ?
H20A C20 H20B 107.9 . . ?

loop_
_geom_bond_atom_site_label_1
_geom_bond_atom_site_label_2
_geom_bond_distance
_geom_bond_site_symmetry_2
_geom_bond_publ_flag
F1 C1 1.399(5) . ?
F2 C2 1.415(6) . ?
F3 C3 1.411(5) . ?
F6 C6 1.398(5) . ?
F7 C7 1.391(5) . ?
F8 C8 1.432(6) . ?
C1 C2 1.505(6) . ?
C1 C9 1.532(7) . ?
C1 H1 1.0000 . ?
C2 C3 1.513(6) . ?
C2 H2 1.0000 . ?
C3 C4 1.524(7) . ?
C3 H3 1.0000 . ?
C4 C5 1.523(6) . ?
C4 H4A 0.9900 . ?
C4 H4B 0.9900 . ?
C5 C6 1.513(7) . ?
C5 H5A 0.9900 . ?
C5 H5B 0.9900 . ?
C6 C7 1.514(6) . ?
C6 H6 1.0000 . ?
C7 C8 1.497(7) . ?
C7 H7 1.0000 . ?
C8 C15 1.525(7) . ?
C8 H8 1.0000 . ?
C9 C10 1.503(7) . ?
C9 C14 1.539(7) . ?
C9 H9 1.0000 . ?
C10 C11 1.522(8) . ?
C10 H10A 0.9900 . ?
C10 H10B 0.9900 . ?
C11 C12 1.506(9) . ?
C11 H11A 0.9900 . ?
C11 H11B 0.9900 . ?
C12 C13 1.509(9) . ?
C12 H12A 0.9900 . ?
C12 H12B 0.9900 . ?
C13 C14 1.537(8) . ?
C13 H13A 0.9900 . ?
C13 H13B 0.9900 . ?
C14 H14A 0.9900 . ?
C14 H14B 0.9900 . ?
C15 C16 1.515(8) . ?
C15 C20 1.523(7) . ?
C15 H15 1.0000 . ?
C16 C17 1.533(8) . ?
C16 H16A 0.9900 . ?
C16 H16B 0.9900 . ?
C17 C18 1.502(9) . ?
C17 H17A 0.9900 . ?
C17 H17B 0.9900 . ?
C18 C19 1.513(9) . ?
C18 H18A 0.9900 . ?
C18 H18B 0.9900 . ?
C19 C20 1.524(8) . ?
C19 H19A 0.9900 . ?
C19 H19B 0.9900 . ?
C20 H20A 0.9900 . ?
C20 H20B 0.9900 . ?

loop_
_geom_torsion_atom_site_label_1
_geom_torsion_atom_site_label_2
_geom_torsion_atom_site_label_3
_geom_torsion_atom_site_label_4
_geom_torsion
_geom_torsion_site_symmetry_1
_geom_torsion_site_symmetry_2
_geom_torsion_site_symmetry_3
_geom_torsion_site_symmetry_4
_geom_torsion_publ_flag
F1 C1 C2 F2 75.7(4) . . . . ?
C9 C1 C2 F2 -45.9(5) . . . . ?
F1 C1 C2 C3 -44.4(5) . . . . ?
C9 C1 C2 C3 -165.9(4) . . . . ?
F2 C2 C3 F3 60.1(4) . . . . ?
C1 C2 C3 F3 -179.2(4) . . . . ?
F2 C2 C3 C4 -179.9(4) . . . . ?
C1 C2 C3 C4 -59.3(5) . . . . ?
F3 C3 C4 C5 -45.9(5) . . . . ?
C2 C3 C4 C5 -164.7(4) . . . . ?
C3 C4 C5 C6 -63.9(5) . . . . ?
C4 C5 C6 F6 -55.4(5) . . . . ?
C4 C5 C6 C7 -175.1(4) . . . . ?
F6 C6 C7 F7 59.4(5) . . . . ?
C5 C6 C7 F7 -179.7(4) . . . . ?
F6 C6 C7 C8 -177.2(4) . . . . ?
C5 C6 C7 C8 -56.3(6) . . . . ?
F7 C7 C8 F8 75.2(5) . . . . ?
C6 C7 C8 F8 -47.4(5) . . . . ?
F7 C7 C8 C15 -44.0(6) . . . . ?
C6 C7 C8 C15 -166.6(4) . . . . ?
F1 C1 C9 C10 -171.9(4) . . . . ?
C2 C1 C9 C10 -50.0(6) . . . . ?
F1 C1 C9 C14 62.6(5) . . . . ?
C2 C1 C9 C14 -175.5(4) . . . . ?
C1 C9 C10 C11 178.6(5) . . . . ?
C14 C9 C10 C11 -55.7(7) . . . . ?
C9 C10 C11 C12 55.0(7) . . . . ?
C10 C11 C12 C13 -53.6(8) . . . . ?
C11 C12 C13 C14 53.5(8) . . . . ?
C12 C13 C14 C9 -54.4(7) . . . . ?
C10 C9 C14 C13 55.5(6) . . . . ?
C1 C9 C14 C13 -176.8(4) . . . . ?
F8 C8 C15 C16 -173.5(5) . . . . ?
C7 C8 C15 C16 -54.8(6) . . . . ?
F8 C8 C15 C20 61.8(6) . . . . ?
C7 C8 C15 C20 -179.6(5) . . . . ?
C20 C15 C16 C17 -53.1(7) . . . . ?
C8 C15 C16 C17 -177.8(5) . . . . ?
C15 C16 C17 C18 55.6(8) . . . . ?
C16 C17 C18 C19 -56.0(8) . . . . ?
C17 C18 C19 C20 55.5(7) . . . . ?
C16 C15 C20 C19 53.1(7) . . . . ?
C8 C15 C20 C19 178.5(5) . . . . ?
C18 C19 C20 C15 -54.8(7) . . . . ?
